data_4122304
loop_
_publ_author_name
'Chong, Eugene'
'Brandt, Jason W.'
'Schafer, Laurel L.'

_publ_section_title
;
 2-pyridonate tantalum complexes for the intermolecular
 hydroaminoalkylation of sterically demanding alkenes.
;
_journal_issue 31
_journal_name_full 'Journal of the American Chemical Society'
_journal_page_first 10898
_journal_page_last 10901
_journal_paper_doi 10.1021/ja506187m
_journal_volume 136
_journal_year 2014
_chemical_formula_moiety 'C26 H29 N O'
_chemical_formula_sum 'C26 H29 N O'
_chemical_formula_weight 371.50
_space_group_IT_number 2
_symmetry_cell_setting triclinic
_symmetry_Int_Tables_number 2
_symmetry_space_group_name_Hall '-P 1'
_symmetry_space_group_name_H-M 'P -1'
_atom_sites_solution_hydrogens geom
_atom_sites_solution_primary direct
_atom_sites_solution_secondary difmap
_audit_creation_method SHELXL-97
_cell_angle_alpha 74.751(7)
_cell_angle_beta 81.066(8)
_cell_angle_gamma 84.295(7)
_cell_formula_units_Z 2
_cell_length_a 7.442(3)
_cell_length_b 11.750(4)
_cell_length_c 12.367(4)
_cell_measurement_reflns_used 9078
_cell_measurement_temperature 90(2)
_cell_measurement_theta_max 30.061
_cell_measurement_theta_min 3.064
_cell_volume 1028.7(6)
_computing_structure_refinement 'SHELXL-97 (Sheldrick, 2008)'
_diffrn_ambient_temperature 90(2)
_diffrn_measured_fraction_theta_full 0.990
_diffrn_measured_fraction_theta_max 0.990
_diffrn_measurement_device_type 'Bruker APEX DUO'
_diffrn_measurement_method 'area detector'
_diffrn_radiation_monochromator graphite
_diffrn_radiation_probe x-ray
_diffrn_radiation_type MoK\a
_diffrn_radiation_wavelength 0.71073
_diffrn_reflns_av_R_equivalents 0.0302
_diffrn_reflns_av_sigmaI/netI 0.0279
_diffrn_reflns_limit_h_max 10
_diffrn_reflns_limit_h_min -10
_diffrn_reflns_limit_k_max 16
_diffrn_reflns_limit_k_min -16
_diffrn_reflns_limit_l_max 17
_diffrn_reflns_limit_l_min -17
_diffrn_reflns_number 22316
_diffrn_reflns_theta_full 30.10
_diffrn_reflns_theta_max 30.10
_diffrn_reflns_theta_min 2.78
_diffrn_source 'fine-focus sealed tube'
_exptl_absorpt_coefficient_mu 0.072
_exptl_absorpt_correction_T_max 0.9716
_exptl_absorpt_correction_T_min 0.8911
_exptl_absorpt_correction_type multi-scan
_exptl_absorpt_process_details SADABS-2008/1
_exptl_crystal_colour colourless
_exptl_crystal_density_diffrn 1.199
_exptl_crystal_density_method 'not measured'
_exptl_crystal_description prism
_exptl_crystal_F_000 400
_exptl_crystal_recrystallization_method 'slow evaporation of hexanes'
_exptl_crystal_size_max 0.52
_exptl_crystal_size_mid 0.43
_exptl_crystal_size_min 0.40
_refine_diff_density_max 0.483
_refine_diff_density_min -0.211
_refine_diff_density_rms 0.048
_refine_ls_extinction_method none
_refine_ls_goodness_of_fit_ref 1.017
_refine_ls_hydrogen_treatment constr
_refine_ls_matrix_type full
_refine_ls_number_parameters 255
_refine_ls_number_reflns 6003
_refine_ls_number_restraints 0
_refine_ls_restrained_S_all 1.017
_refine_ls_R_factor_all 0.0460
_refine_ls_R_factor_gt 0.0415
_refine_ls_shift/su_max 0.000
_refine_ls_shift/su_mean 0.000
_refine_ls_structure_factor_coef Fsqd
_refine_ls_weighting_details 'calc w=1/[\s^2^(Fo^2^)+(0.0610P)^2^+0.3657P] where P=(Fo^2^+2Fc^2^)/3'
_refine_ls_weighting_scheme calc
_refine_ls_wR_factor_gt 0.1125
_refine_ls_wR_factor_ref 0.1169
_reflns_number_gt 5379
_reflns_number_total 6003
_reflns_threshold_expression >2\s(I)
_cod_data_source_file ja506187m_si_002.cif
_cod_data_source_block mo_ls531_0m_a
_cod_depositor_comments 'Adding full bibliography for 4122302--4122304.cif.'
_cod_original_cell_volume 1028.7(10)
_cod_database_code 4122304

loop_
_symmetry_equiv_pos_as_xyz
'x, y, z'
'-x, -y, -z'

loop_
_atom_site_label
_atom_site_type_symbol
_atom_site_fract_x
_atom_site_fract_y
_atom_site_fract_z
_atom_site_U_iso_or_equiv
_atom_site_adp_type
_atom_site_occupancy
_atom_site_symmetry_multiplicity
_atom_site_calc_flag
_atom_site_refinement_flags
C1 C 0.17913(11) 0.75821(7) 0.11116(7) 0.01189(15) Uani 1 1 d .
C2 C 0.35356(12) 0.79903(8) 0.07502(7) 0.01463(16) Uani 1 1 d .
H2 H 0.4492 0.7690 0.1195 0.018 Uiso 1 1 calc R
C3 C 0.38634(13) 0.88453(8) -0.02721(8) 0.01774(18) Uani 1 1 d .
H3 H 0.5042 0.9139 -0.0516 0.021 Uiso 1 1 calc R
C4 C 0.24703(14) 0.92715(8) -0.09375(8) 0.01978(19) Uani 1 1 d .
H4 H 0.2694 0.9862 -0.1626 0.024 Uiso 1 1 calc R
C5 C 0.07531(14) 0.88280(8) -0.05891(8) 0.01912(18) Uani 1 1 d .
H5 H -0.0185 0.9102 -0.1053 0.023 Uiso 1 1 calc R
C6 C 0.03963(12) 0.79826(8) 0.04371(7) 0.01479(16) Uani 1 1 d .
C7 C -0.13753(13) 0.73974(8) 0.08429(8) 0.01893(18) Uani 1 1 d .
H7A H -0.2152 0.7584 0.0230 0.023 Uiso 1 1 calc R
H7B H -0.2042 0.7676 0.1492 0.023 Uiso 1 1 calc R
C8 C -0.08971(13) 0.60586(8) 0.12009(8) 0.01818(18) Uani 1 1 d .
H8A H -0.2034 0.5633 0.1416 0.022 Uiso 1 1 calc R
H8B H -0.0181 0.5801 0.0553 0.022 Uiso 1 1 calc R
C9 C 0.02067(11) 0.57400(7) 0.22022(7) 0.01233(15) Uani 1 1 d .
H9 H -0.0691 0.5644 0.2906 0.015 Uiso 1 1 calc R
C10 C 0.44126(16) 0.35715(10) 0.16102(11) 0.0297(2) Uani 1 1 d .
H10A H 0.4783 0.3478 0.2357 0.045 Uiso 1 1 calc R
H10B H 0.5484 0.3704 0.1032 0.045 Uiso 1 1 calc R
H10C H 0.3857 0.2854 0.1596 0.045 Uiso 1 1 calc R
C11 C 0.30253(13) 0.46325(8) 0.13688(8) 0.01886(18) Uani 1 1 d .
H11A H 0.2569 0.4675 0.0648 0.023 Uiso 1 1 calc R
H11B H 0.3644 0.5367 0.1276 0.023 Uiso 1 1 calc R
C12 C 0.13978(12) 0.45650(7) 0.23109(7) 0.01441(16) Uani 1 1 d .
H12 H 0.1915 0.4409 0.3039 0.017 Uiso 1 1 calc R
C13 C 0.02426(13) 0.35224(8) 0.24050(8) 0.01782(18) Uani 1 1 d .
H13A H -0.0174 0.3610 0.1663 0.021 Uiso 1 1 calc R
H13B H 0.1033 0.2785 0.2560 0.021 Uiso 1 1 calc R
C14 C -0.14305(13) 0.33834(8) 0.33142(8) 0.01715(17) Uani 1 1 d .
H14A H -0.1090 0.3493 0.4021 0.021 Uiso 1 1 calc R
H14B H -0.2387 0.4002 0.3062 0.021 Uiso 1 1 calc R
C15 C -0.21859(15) 0.21675(9) 0.35477(9) 0.0223(2) Uani 1 1 d .
H15A H -0.2348 0.2007 0.2831 0.033 Uiso 1 1 calc R
H15B H -0.3363 0.2152 0.4031 0.033 Uiso 1 1 calc R
H15C H -0.1331 0.1563 0.3930 0.033 Uiso 1 1 calc R
C16 C 0.17740(11) 0.68072(7) 0.31807(7) 0.01121(15) Uani 1 1 d .
C17 C 0.26175(11) 0.79043(7) 0.32200(7) 0.01114(15) Uani 1 1 d .
C18 C 0.16820(12) 0.89903(7) 0.29060(7) 0.01393(16) Uani 1 1 d .
H18 H 0.0552 0.9039 0.2625 0.017 Uiso 1 1 calc R
C19 C 0.23872(13) 1.00279(7) 0.29986(8) 0.01596(17) Uani 1 1 d .
H19 H 0.1726 1.0768 0.2788 0.019 Uiso 1 1 calc R
C20 C 0.40270(12) 0.99665(8) 0.33930(7) 0.01543(17) Uani 1 1 d .
H20 H 0.4508 1.0670 0.3437 0.019 Uiso 1 1 calc R
C21 C 0.50177(11) 0.88598(7) 0.37383(7) 0.01282(16) Uani 1 1 d .
C22 C 0.66891(12) 0.87801(8) 0.41854(8) 0.01718(17) Uani 1 1 d .
H22 H 0.7182 0.9480 0.4228 0.021 Uiso 1 1 calc R
C23 C 0.76013(12) 0.77024(9) 0.45571(8) 0.01930(18) Uani 1 1 d .
H23 H 0.8707 0.7663 0.4864 0.023 Uiso 1 1 calc R
C24 C 0.68997(12) 0.66513(8) 0.44848(8) 0.01722(17) Uani 1 1 d .
H24 H 0.7536 0.5910 0.4742 0.021 Uiso 1 1 calc R
C25 C 0.52983(12) 0.67015(8) 0.40422(7) 0.01414(16) Uani 1 1 d .
H25 H 0.4847 0.5993 0.3987 0.017 Uiso 1 1 calc R
C26 C 0.43041(11) 0.78051(7) 0.36641(7) 0.01140(15) Uani 1 1 d .
N1 N 0.13391(10) 0.67347(6) 0.21645(6) 0.01143(14) Uani 1 1 d .
O1 O 0.14272(9) 0.60225(5) 0.40521(5) 0.01486(13) Uani 1 1 d .

loop_
_atom_site_aniso_label
_atom_site_aniso_U_11
_atom_site_aniso_U_22
_atom_site_aniso_U_33
_atom_site_aniso_U_23
_atom_site_aniso_U_13
_atom_site_aniso_U_12
C1 0.0148(4) 0.0097(3) 0.0111(3) -0.0023(3) -0.0016(3) -0.0017(3)
C2 0.0155(4) 0.0139(4) 0.0148(4) -0.0045(3) -0.0005(3) -0.0024(3)
C3 0.0209(4) 0.0151(4) 0.0164(4) -0.0047(3) 0.0038(3) -0.0051(3)
C4 0.0295(5) 0.0138(4) 0.0135(4) -0.0006(3) 0.0006(3) -0.0028(3)
C5 0.0262(5) 0.0155(4) 0.0146(4) 0.0000(3) -0.0065(3) -0.0008(3)
C6 0.0170(4) 0.0124(4) 0.0148(4) -0.0018(3) -0.0042(3) -0.0011(3)
C7 0.0161(4) 0.0185(4) 0.0211(4) 0.0002(3) -0.0079(3) -0.0018(3)
C8 0.0204(4) 0.0169(4) 0.0186(4) -0.0019(3) -0.0084(3) -0.0056(3)
C9 0.0142(4) 0.0104(3) 0.0132(4) -0.0025(3) -0.0028(3) -0.0043(3)
C10 0.0254(5) 0.0227(5) 0.0376(6) -0.0088(4) 0.0046(4) 0.0039(4)
C11 0.0184(4) 0.0163(4) 0.0212(4) -0.0049(3) 0.0012(3) -0.0030(3)
C12 0.0171(4) 0.0112(4) 0.0155(4) -0.0038(3) -0.0019(3) -0.0025(3)
C13 0.0230(4) 0.0131(4) 0.0180(4) -0.0061(3) 0.0021(3) -0.0062(3)
C14 0.0214(4) 0.0151(4) 0.0153(4) -0.0042(3) 0.0002(3) -0.0059(3)
C15 0.0282(5) 0.0176(4) 0.0206(4) -0.0044(3) 0.0025(4) -0.0094(4)
C16 0.0117(3) 0.0098(3) 0.0129(4) -0.0033(3) -0.0031(3) -0.0004(3)
C17 0.0130(3) 0.0097(3) 0.0111(3) -0.0026(3) -0.0022(3) -0.0017(3)
C18 0.0151(4) 0.0113(4) 0.0156(4) -0.0030(3) -0.0037(3) -0.0005(3)
C19 0.0202(4) 0.0093(3) 0.0181(4) -0.0034(3) -0.0022(3) -0.0002(3)
C20 0.0197(4) 0.0114(4) 0.0157(4) -0.0041(3) -0.0008(3) -0.0044(3)
C21 0.0139(4) 0.0135(4) 0.0114(3) -0.0033(3) -0.0004(3) -0.0038(3)
C22 0.0161(4) 0.0206(4) 0.0160(4) -0.0044(3) -0.0022(3) -0.0075(3)
C23 0.0140(4) 0.0264(5) 0.0177(4) -0.0036(3) -0.0045(3) -0.0038(3)
C24 0.0146(4) 0.0192(4) 0.0164(4) -0.0019(3) -0.0032(3) 0.0011(3)
C25 0.0144(4) 0.0135(4) 0.0141(4) -0.0029(3) -0.0024(3) 0.0004(3)
C26 0.0122(3) 0.0114(3) 0.0107(3) -0.0027(3) -0.0012(3) -0.0015(3)
N1 0.0141(3) 0.0095(3) 0.0112(3) -0.0014(2) -0.0034(2) -0.0035(2)
O1 0.0194(3) 0.0122(3) 0.0127(3) -0.0010(2) -0.0037(2) -0.0035(2)

loop_
_atom_type_symbol
_atom_type_description
_atom_type_scat_dispersion_real
_atom_type_scat_dispersion_imag
_atom_type_scat_source
C C 0.0033 0.0016 'International Tables Vol C Tables 4.2.6.8 and 6.1.1.4'
H H 0.0000 0.0000 'International Tables Vol C Tables 4.2.6.8 and 6.1.1.4'
N N 0.0061 0.0033 'International Tables Vol C Tables 4.2.6.8 and 6.1.1.4'
O O 0.0106 0.0060 'International Tables Vol C Tables 4.2.6.8 and 6.1.1.4'

loop_
_geom_angle_atom_site_label_1
_geom_angle_atom_site_label_2
_geom_angle_atom_site_label_3
_geom_angle
C2 C1 C6 120.61(8)
C2 C1 N1 122.54(7)
C6 C1 N1 116.85(7)
C1 C2 C3 119.36(8)
C1 C2 H2 120.3
C3 C2 H2 120.3
C4 C3 C2 120.43(9)
C4 C3 H3 119.8
C2 C3 H3 119.8
C5 C4 C3 119.75(8)
C5 C4 H4 120.1
C3 C4 H4 120.1
C4 C5 C6 120.55(9)
C4 C5 H5 119.7
C6 C5 H5 119.7
C5 C6 C1 119.24(8)
C5 C6 C7 124.12(8)
C1 C6 C7 116.50(8)
C6 C7 C8 106.75(8)
C6 C7 H7A 110.4
C8 C7 H7A 110.4
C6 C7 H7B 110.4
C8 C7 H7B 110.4
H7A C7 H7B 108.6
C9 C8 C7 111.25(7)
C9 C8 H8A 109.4
C7 C8 H8A 109.4
C9 C8 H8B 109.4
C7 C8 H8B 109.4
H8A C8 H8B 108.0
N1 C9 C8 110.46(7)
N1 C9 C12 110.61(7)
C8 C9 C12 114.56(7)
N1 C9 H9 106.9
C8 C9 H9 106.9
C12 C9 H9 106.9
C11 C10 H10A 109.5
C11 C10 H10B 109.5
H10A C10 H10B 109.5
C11 C10 H10C 109.5
H10A C10 H10C 109.5
H10B C10 H10C 109.5
C10 C11 C12 112.95(8)
C10 C11 H11A 109.0
C12 C11 H11A 109.0
C10 C11 H11B 109.0
C12 C11 H11B 109.0
H11A C11 H11B 107.8
C13 C12 C11 111.71(7)
C13 C12 C9 111.37(8)
C11 C12 C9 113.19(7)
C13 C12 H12 106.7
C11 C12 H12 106.7
C9 C12 H12 106.7
C14 C13 C12 115.88(7)
C14 C13 H13A 108.3
C12 C13 H13A 108.3
C14 C13 H13B 108.3
C12 C13 H13B 108.3
H13A C13 H13B 107.4
C15 C14 C13 111.42(8)
C15 C14 H14A 109.3
C13 C14 H14A 109.3
C15 C14 H14B 109.3
C13 C14 H14B 109.3
H14A C14 H14B 108.0
C14 C15 H15A 109.5
C14 C15 H15B 109.5
H15A C15 H15B 109.5
C14 C15 H15C 109.5
H15A C15 H15C 109.5
H15B C15 H15C 109.5
O1 C16 N1 121.56(8)
O1 C16 C17 120.22(7)
N1 C16 C17 118.16(7)
C18 C17 C26 120.66(8)
C18 C17 C16 119.42(8)
C26 C17 C16 119.73(7)
C17 C18 C19 120.75(8)
C17 C18 H18 119.6
C19 C18 H18 119.6
C20 C19 C18 119.99(8)
C20 C19 H19 120.0
C18 C19 H19 120.0
C19 C20 C21 120.78(8)
C19 C20 H20 119.6
C21 C20 H20 119.6
C22 C21 C20 121.28(8)
C22 C21 C26 119.05(8)
C20 C21 C26 119.65(8)
C23 C22 C21 120.89(8)
C23 C22 H22 119.6
C21 C22 H22 119.6
C22 C23 C24 120.32(8)
C22 C23 H23 119.8
C24 C23 H23 119.8
C25 C24 C23 120.13(8)
C25 C24 H24 119.9
C23 C24 H24 119.9
C24 C25 C26 120.92(8)
C24 C25 H25 119.5
C26 C25 H25 119.5
C21 C26 C17 118.13(7)
C21 C26 C25 118.68(8)
C17 C26 C25 123.19(7)
C16 N1 C1 124.36(7)
C16 N1 C9 116.24(7)
C1 N1 C9 119.26(7)

loop_
_geom_bond_atom_site_label_1
_geom_bond_atom_site_label_2
_geom_bond_distance
C1 C2 1.3948(12)
C1 C6 1.4001(12)
C1 N1 1.4313(11)
C2 C3 1.3971(13)
C2 H2 0.9500
C3 C4 1.3956(14)
C3 H3 0.9500
C4 C5 1.3904(14)
C4 H4 0.9500
C5 C6 1.3973(13)
C5 H5 0.9500
C6 C7 1.5020(13)
C7 C8 1.5390(14)
C7 H7A 0.9900
C7 H7B 0.9900
C8 C9 1.5360(12)
C8 H8A 0.9900
C8 H8B 0.9900
C9 N1 1.4944(11)
C9 C12 1.5511(13)
C9 H9 1.0000
C10 C11 1.5340(15)
C10 H10A 0.9800
C10 H10B 0.9800
C10 H10C 0.9800
C11 C12 1.5371(13)
C11 H11A 0.9900
C11 H11B 0.9900
C12 C13 1.5351(12)
C12 H12 1.0000
C13 C14 1.5330(13)
C13 H13A 0.9900
C13 H13B 0.9900
C14 C15 1.5273(13)
C14 H14A 0.9900
C14 H14B 0.9900
C15 H15A 0.9800
C15 H15B 0.9800
C15 H15C 0.9800
C16 O1 1.2314(11)
C16 N1 1.3711(11)
C16 C17 1.5037(12)
C17 C18 1.3822(12)
C17 C26 1.4289(12)
C18 C19 1.4122(12)
C18 H18 0.9500
C19 C20 1.3716(13)
C19 H19 0.9500
C20 C21 1.4255(13)
C20 H20 0.9500
C21 C22 1.4229(13)
C21 C26 1.4254(12)
C22 C23 1.3768(14)
C22 H22 0.9500
C23 C24 1.4167(14)
C23 H23 0.9500
C24 C25 1.3765(13)
C24 H24 0.9500
C25 C26 1.4301(12)
C25 H25 0.9500

loop_
_geom_torsion_atom_site_label_1
_geom_torsion_atom_site_label_2
_geom_torsion_atom_site_label_3
_geom_torsion_atom_site_label_4
_geom_torsion
C6 C1 C2 C3 2.82(13)
N1 C1 C2 C3 -178.05(8)
C1 C2 C3 C4 -1.25(13)
C2 C3 C4 C5 -1.03(14)
C3 C4 C5 C6 1.77(14)
C4 C5 C6 C1 -0.22(14)
C4 C5 C6 C7 -175.77(9)
C2 C1 C6 C5 -2.10(13)
N1 C1 C6 C5 178.73(8)
C2 C1 C6 C7 173.79(8)
N1 C1 C6 C7 -5.39(12)
C5 C6 C7 C8 130.18(9)
C1 C6 C7 C8 -45.48(11)
C6 C7 C8 C9 63.62(10)
C7 C8 C9 N1 -30.50(10)
C7 C8 C9 C12 -156.21(8)
C10 C11 C12 C13 -65.38(11)
C10 C11 C12 C9 167.95(8)
N1 C9 C12 C13 177.43(7)
C8 C9 C12 C13 -56.94(10)
N1 C9 C12 C11 -55.72(9)
C8 C9 C12 C11 69.91(10)
C11 C12 C13 C14 -179.40(8)
C9 C12 C13 C14 -51.74(10)
C12 C13 C14 C15 -165.17(8)
O1 C16 C17 C18 -118.36(9)
N1 C16 C17 C18 58.93(11)
O1 C16 C17 C26 56.73(11)
N1 C16 C17 C26 -125.98(8)
C26 C17 C18 C19 1.10(13)
C16 C17 C18 C19 176.15(8)
C17 C18 C19 C20 0.67(13)
C18 C19 C20 C21 -1.48(13)
C19 C20 C21 C22 -177.80(8)
C19 C20 C21 C26 0.53(13)
C20 C21 C22 C23 177.48(8)
C26 C21 C22 C23 -0.86(13)
C21 C22 C23 C24 0.91(14)
C22 C23 C24 C25 -0.03(14)
C23 C24 C25 C26 -0.89(14)
C22 C21 C26 C17 179.56(8)
C20 C21 C26 C17 1.19(12)
C22 C21 C26 C25 -0.05(12)
C20 C21 C26 C25 -178.42(8)
C18 C17 C26 C21 -2.00(12)
C16 C17 C26 C21 -177.03(7)
C18 C17 C26 C25 177.59(8)
C16 C17 C26 C25 2.57(12)
C24 C25 C26 C21 0.92(13)
C24 C25 C26 C17 -178.67(8)
O1 C16 N1 C1 -176.45(8)
C17 C16 N1 C1 6.30(12)
O1 C16 N1 C9 7.94(12)
C17 C16 N1 C9 -169.31(7)
C2 C1 N1 C16 48.28(12)
C6 C1 N1 C16 -132.56(9)
C2 C1 N1 C9 -136.23(8)
C6 C1 N1 C9 42.92(11)
C8 C9 N1 C16 153.69(8)
C12 C9 N1 C16 -78.41(9)
C8 C9 N1 C1 -22.16(10)
C12 C9 N1 C1 105.75(8)
